data_7131679
loop_
_publ_author_name
'Bera, Debasish'
'Sarkar, Rajib'
'Saha, Pinaki'
'Ghosh, Prasanta'
'Mukhopadhyay, Chhanda'

_publ_section_title
;
 Aqueous mediated iodine catalyzed C-N coupling followed by C-C coupling
 towards 5<i>H</i>-pyrazino[2,3-<i>b</i>]indoles.
;
_journal_issue 50
_journal_name_full 'Chemical communications (Cambridge, England)'
_journal_page_first 7771
_journal_page_last 7774
_journal_paper_doi 10.1039/d3cc01631e
_journal_volume 59
_journal_year 2023
_chemical_formula_moiety 'C22 H14 Cl N3'
_chemical_formula_sum 'C22 H14 Cl N3'
_chemical_formula_weight 355.81
_space_group_crystal_system monoclinic
_space_group_IT_number 15
_space_group_name_Hall '-C 2yc'
_space_group_name_H-M_alt 'C 1 2/c 1'
_atom_sites_solution_hydrogens geom
_audit_creation_method SHELXL-2018/3
_audit_update_record
;
2023-03-04 deposited with the CCDC.	2023-05-19 downloaded from the CCDC.
;
_cell_angle_alpha 90
_cell_angle_beta 112.121(2)
_cell_angle_gamma 90
_cell_formula_units_Z 8
_cell_length_a 17.4509(7)
_cell_length_b 12.4727(5)
_cell_length_c 17.6236(7)
_cell_measurement_reflns_used 5660
_cell_measurement_temperature 273(2)
_cell_measurement_theta_max 25.35
_cell_measurement_theta_min 2.50
_cell_volume 3553.6(3)
_computing_cell_refinement 'Bruker SAINT'
_computing_data_collection 'Bruker APEX2'
_computing_data_reduction 'Bruker SAINT'
_computing_molecular_graphics 'Bruker SHELXTL'
_computing_publication_material 'Bruker SHELXTL'
_computing_structure_refinement 'SHELXL-2014 (Sheldrick 2014)'
_computing_structure_solution 'SHELXS-97 (Sheldrick 2008)'
_diffrn_ambient_temperature 273(2)
_diffrn_measured_fraction_theta_full 1.000
_diffrn_measured_fraction_theta_max 1.000
_diffrn_measurement_device_type 'Bruker APEX-II CCD'
_diffrn_measurement_method '\f and \w scans'
_diffrn_radiation_type MoK\a
_diffrn_radiation_wavelength 0.71073
_diffrn_reflns_av_R_equivalents 0.0475
_diffrn_reflns_av_unetI/netI 0.0394
_diffrn_reflns_Laue_measured_fraction_full 1.000
_diffrn_reflns_Laue_measured_fraction_max 1.000
_diffrn_reflns_limit_h_max 20
_diffrn_reflns_limit_h_min -20
_diffrn_reflns_limit_k_max 14
_diffrn_reflns_limit_k_min -14
_diffrn_reflns_limit_l_max 20
_diffrn_reflns_limit_l_min -20
_diffrn_reflns_number 20048
_diffrn_reflns_point_group_measured_fraction_full 1.000
_diffrn_reflns_point_group_measured_fraction_max 1.000
_diffrn_reflns_theta_full 24.999
_diffrn_reflns_theta_max 24.999
_diffrn_reflns_theta_min 2.062
_exptl_absorpt_coefficient_mu 0.225
_exptl_crystal_colour yellow
_exptl_crystal_density_diffrn 1.330
_exptl_crystal_description plate
_exptl_crystal_F_000 1472
_exptl_crystal_size_max 0.400
_exptl_crystal_size_mid 0.100
_exptl_crystal_size_min 0.050
_refine_diff_density_max 0.283
_refine_diff_density_min -0.232
_refine_diff_density_rms 0.042
_refine_ls_extinction_method none
_refine_ls_goodness_of_fit_ref 1.025
_refine_ls_hydrogen_treatment constr
_refine_ls_matrix_type full
_refine_ls_number_parameters 235
_refine_ls_number_reflns 3136
_refine_ls_number_restraints 0
_refine_ls_restrained_S_all 1.025
_refine_ls_R_factor_all 0.0878
_refine_ls_R_factor_gt 0.0573
_refine_ls_shift/su_max 0.000
_refine_ls_shift/su_mean 0.000
_refine_ls_structure_factor_coef Fsqd
_refine_ls_weighting_details 'w=1/[\s^2^(Fo^2^)+(0.1000P)^2^+0.6677P] where P=(Fo^2^+2Fc^2^)/3'
_refine_ls_weighting_scheme calc
_refine_ls_wR_factor_gt 0.1464
_refine_ls_wR_factor_ref 0.1607
_reflns_Friedel_coverage 0.000
_reflns_number_gt 2226
_reflns_number_total 3136
_reflns_threshold_expression 'I > 2\s(I)'
_cod_data_source_file d3cc01631e2.cif
_cod_data_source_block 2696RKM_0m_a
_cod_depositor_comments 'Adding full bibliography for 7131679--7131680.cif.'
_cod_original_sg_symbol_H-M 'C 2/c'
_cod_database_code 7131679
_shelx_shelxl_version_number 2018/3
_shelx_space_group_comment
;
The symmetry employed for this shelxl refinement is uniquely defined
by the following loop, which should always be used as a source of
symmetry information in preference to the above space-group names.
They are only intended as comments.
;
_shelx_estimated_absorpt_t_min 0.915
_shelx_estimated_absorpt_t_max 0.989

loop_
_space_group_symop_operation_xyz
'x, y, z'
'-x, y, -z+1/2'
'x+1/2, y+1/2, z'
'-x+1/2, y+1/2, -z+1/2'
'-x, -y, -z'
'x, -y, z-1/2'
'-x+1/2, -y+1/2, -z'
'x+1/2, -y+1/2, z-1/2'

loop_
_atom_site_label
_atom_site_type_symbol
_atom_site_fract_x
_atom_site_fract_y
_atom_site_fract_z
_atom_site_U_iso_or_equiv
_atom_site_adp_type
_atom_site_occupancy
_atom_site_site_symmetry_order
_atom_site_calc_flag
_atom_site_refinement_flags_posn
_atom_site_refinement_flags_adp
_atom_site_refinement_flags_occupancy
_atom_site_disorder_assembly
_atom_site_disorder_group
Cl1 Cl 0.41033(7) 0.70621(8) 0.64293(6) 0.0844(4) Uani 1 1 d . . . . .
N2 N 0.66752(12) 0.60315(16) 0.50920(12) 0.0355(5) Uani 1 1 d . . . . .
N1 N 0.60486(12) 0.58078(17) 0.33564(12) 0.0382(5) Uani 1 1 d . . . . .
N3 N 0.47305(12) 0.61052(18) 0.34595(13) 0.0457(6) Uani 1 1 d . . . . .
H004 H 0.441336 0.604753 0.295157 0.055 Uiso 1 1 calc R U . . .
C16 C 0.58717(15) 0.61085(19) 0.46371(15) 0.0338(6) Uani 1 1 d . . . . .
C7 C 0.71763(14) 0.58154(18) 0.46849(15) 0.0340(6) Uani 1 1 d . . . . .
C8 C 0.68643(15) 0.57365(19) 0.38184(14) 0.0346(6) Uani 1 1 d . . . . .
C15 C 0.55675(14) 0.5969(2) 0.37756(15) 0.0354(6) Uani 1 1 d . . . . .
C17 C 0.51610(15) 0.63499(19) 0.48399(15) 0.0383(6) Uani 1 1 d . . . . .
C9 C 0.74034(15) 0.5643(2) 0.33320(15) 0.0376(6) Uani 1 1 d . . . . .
C6 C 0.80704(15) 0.5688(2) 0.51975(15) 0.0373(6) Uani 1 1 d . . . . .
C18 C 0.44779(15) 0.6352(2) 0.40966(16) 0.0403(6) Uani 1 1 d . . . . .
C10 C 0.80192(16) 0.6382(2) 0.34064(16) 0.0450(7) Uani 1 1 d . . . . .
H00D H 0.813541 0.692190 0.379752 0.054 Uiso 1 1 calc R U . . .
C1 C 0.84551(16) 0.6414(2) 0.58196(16) 0.0446(7) Uani 1 1 d . . . . .
H00E H 0.815093 0.697143 0.591823 0.054 Uiso 1 1 calc R U . . .
C22 C 0.50566(17) 0.6562(2) 0.55752(17) 0.0450(7) Uani 1 1 d . . . . .
H00F H 0.550380 0.655508 0.607383 0.054 Uiso 1 1 calc R U . . .
C11 C 0.84650(17) 0.6320(2) 0.28996(18) 0.0518(7) Uani 1 1 d . . . . .
H00G H 0.887415 0.682417 0.294955 0.062 Uiso 1 1 calc R U . . .
C19 C 0.36827(18) 0.6586(2) 0.4062(2) 0.0541(8) Uani 1 1 d . . . . .
H00H H 0.323231 0.660067 0.356564 0.065 Uiso 1 1 calc R U . . .
C12 C 0.83041(18) 0.5518(3) 0.23247(17) 0.0536(8) Uani 1 1 d . . . . .
H00I H 0.860245 0.547965 0.198557 0.064 Uiso 1 1 calc R U . . .
C5 C 0.85382(18) 0.4842(2) 0.50738(18) 0.0539(8) Uani 1 1 d . . . . .
H00J H 0.829016 0.434042 0.466387 0.065 Uiso 1 1 calc R U . . .
C14 C 0.72465(17) 0.4838(2) 0.27471(17) 0.0510(7) Uani 1 1 d . . . . .
H00K H 0.683249 0.433821 0.268669 0.061 Uiso 1 1 calc R U . . .
C21 C 0.4270(2) 0.6779(2) 0.55343(19) 0.0525(8) Uani 1 1 d . . . . .
C13 C 0.7702(2) 0.4777(3) 0.22544(18) 0.0590(8) Uani 1 1 d . . . . .
H00M H 0.759850 0.422779 0.187190 0.071 Uiso 1 1 calc R U . . .
C20 C 0.3591(2) 0.6795(2) 0.4791(2) 0.0596(8) Uani 1 1 d . . . . .
H00N H 0.306891 0.694805 0.478822 0.072 Uiso 1 1 calc R U . . .
C2 C 0.92879(19) 0.6317(3) 0.6295(2) 0.0657(10) Uani 1 1 d . . . . .
H00O H 0.954223 0.681226 0.670798 0.079 Uiso 1 1 calc R U . . .
C4 C 0.9367(2) 0.4751(3) 0.5560(2) 0.0699(10) Uani 1 1 d . . . . .
H00P H 0.967531 0.418518 0.547996 0.084 Uiso 1 1 calc R U . . .
C3 C 0.97372(19) 0.5495(3) 0.6161(2) 0.0751(11) Uani 1 1 d . . . . .
H00Q H 1.029851 0.543824 0.647843 0.090 Uiso 1 1 calc R U . . .

loop_
_atom_site_aniso_label
_atom_site_aniso_U_11
_atom_site_aniso_U_22
_atom_site_aniso_U_33
_atom_site_aniso_U_23
_atom_site_aniso_U_13
_atom_site_aniso_U_12
Cl1 0.1154(8) 0.0863(7) 0.0878(7) -0.0194(5) 0.0796(6) -0.0086(5)
N2 0.0343(12) 0.0416(12) 0.0291(11) 0.0007(9) 0.0103(10) 0.0002(9)
N1 0.0335(12) 0.0517(13) 0.0294(11) -0.0061(9) 0.0119(10) -0.0019(10)
N3 0.0319(12) 0.0705(15) 0.0313(12) -0.0075(11) 0.0079(10) -0.0004(11)
C16 0.0362(14) 0.0360(14) 0.0296(13) -0.0008(10) 0.0129(11) -0.0013(11)
C7 0.0345(14) 0.0357(14) 0.0325(14) 0.0009(10) 0.0134(11) 0.0021(10)
C8 0.0366(15) 0.0384(14) 0.0284(13) -0.0005(10) 0.0118(11) 0.0011(11)
C15 0.0303(14) 0.0445(14) 0.0308(13) -0.0025(11) 0.0109(11) -0.0020(11)
C17 0.0406(15) 0.0412(15) 0.0380(15) -0.0047(11) 0.0203(12) -0.0057(11)
C9 0.0342(14) 0.0491(15) 0.0277(13) -0.0007(11) 0.0097(11) 0.0055(12)
C6 0.0371(14) 0.0443(15) 0.0304(14) 0.0118(11) 0.0127(12) 0.0036(12)
C18 0.0366(15) 0.0465(15) 0.0397(15) -0.0057(12) 0.0165(12) -0.0044(12)
C10 0.0442(16) 0.0548(17) 0.0387(15) -0.0046(13) 0.0187(13) 0.0006(13)
C1 0.0397(16) 0.0474(16) 0.0395(15) 0.0094(13) 0.0066(13) 0.0010(12)
C22 0.0524(17) 0.0457(16) 0.0436(16) -0.0089(12) 0.0257(14) -0.0095(13)
C11 0.0411(16) 0.068(2) 0.0516(18) 0.0025(15) 0.0232(14) -0.0023(14)
C19 0.0382(16) 0.0647(19) 0.061(2) -0.0089(15) 0.0198(14) -0.0025(14)
C12 0.0491(18) 0.077(2) 0.0439(17) 0.0018(15) 0.0273(14) 0.0133(16)
C5 0.0551(19) 0.0565(18) 0.0517(18) 0.0097(14) 0.0218(15) 0.0150(15)
C14 0.0511(17) 0.0600(18) 0.0473(17) -0.0151(14) 0.0248(14) -0.0057(14)
C21 0.066(2) 0.0479(17) 0.060(2) -0.0109(14) 0.0413(17) -0.0058(14)
C13 0.064(2) 0.070(2) 0.0500(18) -0.0186(15) 0.0297(16) -0.0002(17)
C20 0.0514(19) 0.0599(19) 0.082(2) -0.0108(16) 0.0415(18) -0.0032(15)
C2 0.0513(19) 0.062(2) 0.062(2) 0.0208(16) -0.0037(16) -0.0122(16)
C4 0.051(2) 0.080(2) 0.083(3) 0.035(2) 0.0306(19) 0.0282(19)
C3 0.0335(17) 0.087(3) 0.090(3) 0.039(2) 0.0061(18) 0.0087(18)

loop_
_atom_type_symbol
_atom_type_description
_atom_type_scat_dispersion_real
_atom_type_scat_dispersion_imag
_atom_type_scat_source
C C 0.0033 0.0016 'International Tables Vol C Tables 4.2.6.8 and 6.1.1.4'
H H 0.0000 0.0000 'International Tables Vol C Tables 4.2.6.8 and 6.1.1.4'
Cl Cl 0.1484 0.1585 'International Tables Vol C Tables 4.2.6.8 and 6.1.1.4'
N N 0.0061 0.0033 'International Tables Vol C Tables 4.2.6.8 and 6.1.1.4'

loop_
_geom_angle_atom_site_label_1
_geom_angle_atom_site_label_2
_geom_angle_atom_site_label_3
_geom_angle
_geom_angle_site_symmetry_1
_geom_angle_site_symmetry_3
_geom_angle_publ_flag
C16 N2 C7 116.1(2) . . ?
C15 N1 C8 114.8(2) . . ?
C15 N3 C18 108.4(2) . . ?
N2 C16 C15 121.4(2) . . ?
N2 C16 C17 132.3(2) . . ?
C15 C16 C17 106.3(2) . . ?
N2 C7 C8 121.5(2) . . ?
N2 C7 C6 116.1(2) . . ?
C8 C7 C6 122.4(2) . . ?
N1 C8 C7 122.3(2) . . ?
N1 C8 C9 114.0(2) . . ?
C7 C8 C9 123.6(2) . . ?
N1 C15 N3 126.6(2) . . ?
N1 C15 C16 123.7(2) . . ?
N3 C15 C16 109.5(2) . . ?
C22 C17 C18 120.2(2) . . ?
C22 C17 C16 133.7(2) . . ?
C18 C17 C16 106.1(2) . . ?
C10 C9 C14 118.7(2) . . ?
C10 C9 C8 121.8(2) . . ?
C14 C9 C8 119.4(2) . . ?
C1 C6 C5 118.6(2) . . ?
C1 C6 C7 119.7(2) . . ?
C5 C6 C7 121.7(2) . . ?
N3 C18 C19 128.6(2) . . ?
N3 C18 C17 109.8(2) . . ?
C19 C18 C17 121.6(2) . . ?
C9 C10 C11 120.3(3) . . ?
C2 C1 C6 120.5(3) . . ?
C21 C22 C17 117.7(3) . . ?
C12 C11 C10 120.3(3) . . ?
C20 C19 C18 117.4(3) . . ?
C13 C12 C11 119.6(3) . . ?
C4 C5 C6 120.1(3) . . ?
C13 C14 C9 120.4(3) . . ?
C22 C21 C20 122.0(3) . . ?
C22 C21 Cl1 119.7(2) . . ?
C20 C21 Cl1 118.3(2) . . ?
C12 C13 C14 120.6(3) . . ?
C19 C20 C21 121.1(3) . . ?
C3 C2 C1 120.1(3) . . ?
C3 C4 C5 120.2(3) . . ?
C2 C3 C4 120.5(3) . . ?

loop_
_geom_bond_atom_site_label_1
_geom_bond_atom_site_label_2
_geom_bond_distance
_geom_bond_site_symmetry_2
_geom_bond_publ_flag
Cl1 C21 1.745(3) . ?
N2 C16 1.331(3) . ?
N2 C7 1.351(3) . ?
N1 C15 1.326(3) . ?
N1 C8 1.351(3) . ?
N3 C15 1.364(3) . ?
N3 C18 1.387(3) . ?
C16 C15 1.418(3) . ?
C16 C17 1.446(3) . ?
C7 C8 1.418(3) . ?
C7 C6 1.488(3) . ?
C8 C9 1.497(3) . ?
C17 C22 1.400(3) . ?
C17 C18 1.400(4) . ?
C9 C10 1.384(4) . ?
C9 C14 1.390(4) . ?
C6 C1 1.385(4) . ?
C6 C5 1.401(4) . ?
C18 C19 1.396(4) . ?
C10 C11 1.390(4) . ?
C1 C2 1.383(4) . ?
C22 C21 1.374(4) . ?
C11 C12 1.375(4) . ?
C19 C20 1.378(4) . ?
C12 C13 1.370(4) . ?
C5 C4 1.380(4) . ?
C14 C13 1.382(4) . ?
C21 C20 1.397(5) . ?
C2 C3 1.365(5) . ?
C4 C3 1.372(5) . ?
